data_7106702
loop_
_publ_author_name
'Ashutosh Sharan Singh'
'Shih Sheng Sun'

_publ_section_title
;
 Dynamic Self-Assembly of Molecular Capsule via Solvent Polarity
 Controlled Reversible Binding of Nitrate Anion with C3 Symmetric tripodal
 Receptor
;
_journal_name_full Chem.Commun.
_journal_page_first 8563
_journal_paper_doi 10.1039/c1cc12757h
_journal_volume 47
_journal_year 2011
_chemical_formula_moiety 'C48 H49 N5 O12'
_chemical_formula_sum 'C48 H49 N5 O12'
_chemical_formula_weight 887.92
_chemical_name_systematic
;
?
;
_space_group_IT_number 147
_symmetry_cell_setting trigonal
_symmetry_space_group_name_Hall '-P 3'
_symmetry_space_group_name_H-M 'P -3'
_atom_sites_solution_hydrogens geom
_atom_sites_solution_primary direct
_atom_sites_solution_secondary difmap
_audit_creation_method SHELXL-97
_cell_angle_alpha 90.00
_cell_angle_beta 90.00
_cell_angle_gamma 120.00
_cell_formula_units_Z 2
_cell_length_a 15.7160(5)
_cell_length_b 15.7160(5)
_cell_length_c 11.4490(5)
_cell_measurement_reflns_used 8882
_cell_measurement_temperature 200(2)
_cell_measurement_theta_max 25.028
_cell_measurement_theta_min 2.037
_cell_volume 2448.96(15)
_computing_cell_refinement 'HKL Scalepack (Otwinowski & Minor 1997)'
_computing_data_collection 'Collect (Nonius BV, 1997-2000)'
_computing_data_reduction 'HKL Denzo and Scalepack'
_computing_molecular_graphics 'Ortep-3 for Windows (Farrugia, 1997)'
_computing_publication_material 'WinGX publication routines (Farrugia, 1999)'
_computing_structure_refinement 'SHELXL-97 (Sheldrick, 1997)'
_computing_structure_solution 'SIR92 (Giacovazzo et al, 1993)'
_diffrn_ambient_temperature 200(2)
_diffrn_detector_area_resol_mean 9
_diffrn_measured_fraction_theta_full 0.983
_diffrn_measured_fraction_theta_max 0.983
_diffrn_measurement_device_type KappaCCD
_diffrn_measurement_method 'CCD rotation images, thick slices'
_diffrn_radiation_monochromator graphite
_diffrn_radiation_source 'fine-focus sealed tube'
_diffrn_radiation_type MoK\a
_diffrn_radiation_wavelength 0.71073
_diffrn_reflns_av_R_equivalents 0.1221
_diffrn_reflns_av_sigmaI/netI 0.1212
_diffrn_reflns_limit_h_max 13
_diffrn_reflns_limit_h_min -18
_diffrn_reflns_limit_k_max 18
_diffrn_reflns_limit_k_min -15
_diffrn_reflns_limit_l_max 13
_diffrn_reflns_limit_l_min -13
_diffrn_reflns_number 13438
_diffrn_reflns_theta_full 25.01
_diffrn_reflns_theta_max 25.01
_diffrn_reflns_theta_min 2.32
_exptl_absorpt_coefficient_mu 0.087
_exptl_absorpt_correction_T_max 1.1152
_exptl_absorpt_correction_T_min 0.8764
_exptl_absorpt_correction_type multi-scan
_exptl_absorpt_process_details
;
?
;
_exptl_crystal_colour colorless
_exptl_crystal_density_diffrn 1.204
_exptl_crystal_density_method 'not measured'
_exptl_crystal_description prism
_exptl_crystal_F_000 936
_exptl_crystal_size_max 0.4
_exptl_crystal_size_mid 0.08
_exptl_crystal_size_min 0.04
_refine_diff_density_max 0.835
_refine_diff_density_min -0.664
_refine_diff_density_rms 0.142
_refine_ls_extinction_method none
_refine_ls_goodness_of_fit_ref 1.837
_refine_ls_hydrogen_treatment fixed
_refine_ls_matrix_type full
_refine_ls_number_parameters 196
_refine_ls_number_reflns 2845
_refine_ls_number_restraints 0
_refine_ls_restrained_S_all 1.837
_refine_ls_R_factor_all 0.2508
_refine_ls_R_factor_gt 0.1953
_refine_ls_shift/su_max 0.072
_refine_ls_shift/su_mean 0.021
_refine_ls_structure_factor_coef Fsqd
_refine_ls_weighting_details 'calc w=1/[\s^2^(Fo^2^)+(0.2000P)^2^+0.0000P] where P=(Fo^2^+2Fc^2^)/3'
_refine_ls_weighting_scheme calc
_refine_ls_wR_factor_gt 0.5241
_refine_ls_wR_factor_ref 0.5372
_reflns_number_gt 1619
_reflns_number_total 2845
_reflns_threshold_expression >2sigma(I)
_cod_data_source_file c1cc12757h.txt
_cod_data_source_block Complex1a.CIF
_cod_database_code 7106702

loop_
_symmetry_equiv_pos_as_xyz
'x, y, z'
'-y, x-y, z'
'-x+y, -x, z'
'-x, -y, -z'
'y, -x+y, -z'
'x-y, x, -z'

loop_
_atom_site_label
_atom_site_type_symbol
_atom_site_fract_x
_atom_site_fract_y
_atom_site_fract_z
_atom_site_U_iso_or_equiv
_atom_site_adp_type
_atom_site_occupancy
_atom_site_symmetry_multiplicity
_atom_site_calc_flag
_atom_site_refinement_flags
_atom_site_disorder_assembly
_atom_site_disorder_group
C1 C 0.7736(8) 0.3948(8) 0.7973(9) 0.046(3) Uani 1 1 d . . .
H1A H 0.7836 0.3743 0.8754 0.055 Uiso 1 1 calc R . .
H1B H 0.7920 0.4649 0.8016 0.055 Uiso 1 1 calc R . .
C2 C 0.8390(8) 0.3822(9) 0.7079(10) 0.055(3) Uani 1 1 d . . .
H2A H 0.9094 0.4249 0.7272 0.066 Uiso 1 1 calc R . .
H2B H 0.8240 0.3131 0.7048 0.066 Uiso 1 1 calc R . .
C3 C 0.8551(8) 0.3985(8) 0.4977(9) 0.045(3) Uani 1 1 d . . .
C4 C 0.9271(8) 0.3702(9) 0.4990(10) 0.053(3) Uani 1 1 d . . .
H4 H 0.9481 0.3553 0.5700 0.063 Uiso 1 1 calc R . .
C5 C 0.9658(8) 0.3650(8) 0.3928(9) 0.043(3) Uani 1 1 d . . .
H5 H 1.0180 0.3511 0.3909 0.052 Uiso 1 1 calc R . .
C6 C 0.9303(7) 0.3795(8) 0.2906(9) 0.040(3) Uani 1 1 d . . .
C7 C 0.8584(7) 0.4070(7) 0.2858(9) 0.043(3) Uani 1 1 d . . .
H7 H 0.8365 0.4188 0.2135 0.051 Uiso 1 1 calc R . .
C8 C 0.8198(7) 0.4163(7) 0.3930(9) 0.042(3) Uani 1 1 d . . .
H8 H 0.7705 0.4345 0.3945 0.051 Uiso 1 1 calc R . .
C9 C 0.9754(9) 0.3705(8) 0.1781(11) 0.055(3) Uani 1 1 d . . .
C10 C 0.9485(8) 0.3215(8) -0.0262(8) 0.042(3) Uani 1 1 d . . .
C11 C 1.0417(8) 0.3822(8) -0.0818(10) 0.050(3) Uani 1 1 d . . .
H11 H 1.0876 0.4425 -0.0460 0.060 Uiso 1 1 calc R . .
C12 C 1.0660(8) 0.3565(9) -0.1829(9) 0.051(3) Uani 1 1 d . . .
H12 H 1.1296 0.3972 -0.2149 0.061 Uiso 1 1 calc R . .
C13 C 0.9999(9) 0.2715(9) -0.2417(10) 0.056(3) Uani 1 1 d . . .
C15 C 0.9046(9) 0.2132(9) -0.1937(11) 0.063(4) Uani 1 1 d . . .
H15 H 0.8569 0.1569 -0.2348 0.076 Uiso 1 1 calc R . .
C16 C 0.8809(8) 0.2374(7) -0.0888(10) 0.050(3) Uani 1 1 d . . .
H16 H 0.8172 0.1966 -0.0573 0.060 Uiso 1 1 calc R . .
C17 C 1.1144(12) 0.2883(14) -0.3897(17) 0.116(7) Uani 1 1 d . . .
H17A H 1.1150 0.2579 -0.4642 0.175 Uiso 1 1 calc R . .
H17B H 1.1571 0.2803 -0.3337 0.175 Uiso 1 1 calc R . .
H17C H 1.1384 0.3584 -0.4017 0.175 Uiso 1 1 calc R . .
N1 N 0.6667 0.3333 0.7623(11) 0.035(3) Uani 1 3 d S . .
H1' H 0.6667 0.3333 0.6664 0.042 Uiso 1 3 d SR . .
N2 N 0.9205(6) 0.3451(6) 0.0805(7) 0.041(2) Uani 1 1 d . . .
H2 H 0.8636 0.3431 0.0835 0.050 Uiso 1 1 calc R . .
N3 N 0.6667 0.3333 0.0706(10) 0.027(3) Uani 1 3 d S . .
O1 O 0.8149(5) 0.4117(6) 0.5966(6) 0.053(2) Uani 1 1 d . . .
O2 O 1.0618(6) 0.3856(6) 0.1760(7) 0.059(2) Uani 1 1 d . . .
O3 O 1.0176(7) 0.2425(7) -0.3455(9) 0.084(3) Uani 1 1 d . . .
O4 O 0.7023(5) 0.2781(5) 0.0693(6) 0.046(2) Uani 1 1 d . . .

loop_
_atom_site_aniso_label
_atom_site_aniso_U_11
_atom_site_aniso_U_22
_atom_site_aniso_U_33
_atom_site_aniso_U_23
_atom_site_aniso_U_13
_atom_site_aniso_U_12
C1 0.051(7) 0.053(7) 0.038(6) 0.009(5) 0.012(5) 0.029(6)
C2 0.036(6) 0.060(7) 0.063(8) 0.009(6) -0.003(6) 0.018(6)
C3 0.048(6) 0.064(7) 0.036(6) 0.005(5) 0.013(5) 0.037(6)
C4 0.042(6) 0.071(8) 0.042(6) 0.011(6) 0.003(5) 0.026(6)
C5 0.039(6) 0.051(7) 0.044(6) 0.005(5) 0.011(5) 0.025(5)
C6 0.042(6) 0.047(6) 0.033(6) -0.008(5) 0.004(5) 0.023(5)
C7 0.036(6) 0.048(6) 0.042(6) 0.004(5) 0.005(5) 0.019(5)
C8 0.041(6) 0.047(6) 0.047(6) -0.006(5) 0.001(5) 0.028(5)
C9 0.043(7) 0.051(7) 0.069(8) 0.006(6) 0.005(6) 0.023(6)
C10 0.041(6) 0.062(7) 0.032(5) -0.006(5) -0.009(5) 0.032(6)
C11 0.034(6) 0.039(6) 0.062(7) 0.004(6) -0.001(6) 0.006(5)
C12 0.047(7) 0.057(7) 0.038(6) 0.005(6) 0.007(5) 0.018(6)
C13 0.069(8) 0.062(8) 0.049(7) -0.013(6) -0.001(6) 0.042(7)
C15 0.048(7) 0.051(7) 0.070(9) -0.023(6) 0.008(6) 0.009(6)
C16 0.037(6) 0.033(6) 0.066(8) 0.021(6) 0.012(6) 0.006(5)
C17 0.081(12) 0.156(18) 0.118(14) 0.041(13) 0.050(11) 0.064(12)
N1 0.039(5) 0.039(5) 0.028(7) 0.000 0.000 0.019(3)
N2 0.039(5) 0.047(5) 0.032(5) -0.012(4) -0.002(4) 0.017(4)
N3 0.032(5) 0.032(5) 0.016(6) 0.000 0.000 0.016(2)
O1 0.045(5) 0.081(6) 0.042(4) -0.004(4) -0.002(4) 0.039(4)
O2 0.040(5) 0.087(6) 0.052(5) -0.002(4) -0.005(4) 0.032(4)
O3 0.071(6) 0.100(7) 0.087(7) -0.023(6) 0.020(5) 0.047(6)
O4 0.042(4) 0.049(4) 0.051(5) -0.004(4) -0.003(3) 0.025(4)

loop_
_atom_type_symbol
_atom_type_description
_atom_type_scat_dispersion_real
_atom_type_scat_dispersion_imag
_atom_type_scat_source
C C 0.0033 0.0016 'International Tables Vol C Tables 4.2.6.8 and 6.1.1.4'
H H 0.0000 0.0000 'International Tables Vol C Tables 4.2.6.8 and 6.1.1.4'
N N 0.0061 0.0033 'International Tables Vol C Tables 4.2.6.8 and 6.1.1.4'
O O 0.0106 0.0060 'International Tables Vol C Tables 4.2.6.8 and 6.1.1.4'

loop_
_geom_angle_atom_site_label_1
_geom_angle_atom_site_label_2
_geom_angle_atom_site_label_3
_geom_angle
_geom_angle_site_symmetry_1
_geom_angle_site_symmetry_3
_geom_angle_publ_flag
N1 C1 C2 110.1(9) . . ?
N1 C1 H1A 109.6 . . ?
C2 C1 H1A 109.6 . . ?
N1 C1 H1B 109.6 . . ?
C2 C1 H1B 109.7 . . ?
H1A C1 H1B 108.2 . . ?
O1 C2 C1 104.1(8) . . ?
O1 C2 H2A 110.9 . . ?
C1 C2 H2A 110.9 . . ?
O1 C2 H2B 110.9 . . ?
C1 C2 H2B 111.0 . . ?
H2A C2 H2B 109.0 . . ?
O1 C3 C4 123.1(10) . . ?
O1 C3 C8 114.8(9) . . ?
C4 C3 C8 122.1(9) . . ?
C5 C4 C3 117.2(10) . . ?
C5 C4 H4 121.4 . . ?
C3 C4 H4 121.4 . . ?
C6 C5 C4 121.1(10) . . ?
C6 C5 H5 119.5 . . ?
C4 C5 H5 119.4 . . ?
C5 C6 C7 123.1(9) . . ?
C5 C6 C9 117.8(10) . . ?
C7 C6 C9 119.0(9) . . ?
C8 C7 C6 117.1(10) . . ?
C8 C7 H7 121.5 . . ?
C6 C7 H7 121.5 . . ?
C7 C8 C3 119.2(9) . . ?
C7 C8 H8 120.4 . . ?
C3 C8 H8 120.4 . . ?
O2 C9 N2 120.8(11) . . ?
O2 C9 C6 120.8(11) . . ?
N2 C9 C6 118.4(10) . . ?
C16 C10 N2 119.9(10) . . ?
C16 C10 C11 116.0(9) . . ?
N2 C10 C11 123.9(10) . . ?
C12 C11 C10 122.1(10) . . ?
C12 C11 H11 118.9 . . ?
C10 C11 H11 119.0 . . ?
C11 C12 C13 121.2(11) . . ?
C11 C12 H12 119.4 . . ?
C13 C12 H12 119.4 . . ?
O3 C13 C12 124.7(11) . . ?
O3 C13 C15 116.8(11) . . ?
C12 C13 C15 118.4(10) . . ?
C16 C15 C13 120.4(11) . . ?
C16 C15 H15 119.8 . . ?
C13 C15 H15 119.8 . . ?
C15 C16 C10 121.7(10) . . ?
C15 C16 H16 119.2 . . ?
C10 C16 H16 119.2 . . ?
O3 C17 H17A 109.5 . . ?
O3 C17 H17B 109.5 . . ?
H17A C17 H17B 109.5 . . ?
O3 C17 H17C 109.5 . . ?
H17A C17 H17C 109.5 . . ?
H17B C17 H17C 109.5 . . ?
C1 N1 C1 113.3(5) 3_665 . ?
C1 N1 C1 113.3(5) 3_665 2_655 ?
C1 N1 C1 113.3(5) . 2_655 ?
C1 N1 H1' 105.3 3_665 . ?
C1 N1 H1' 105.3 . . ?
C1 N1 H1' 105.3 2_655 . ?
C9 N2 C10 124.1(9) . . ?
C9 N2 H2 117.9 . . ?
C10 N2 H2 118.0 . . ?
O4 N3 O4 119.98(3) . 2_655 ?
O4 N3 O4 119.98(3) . 3_665 ?
O4 N3 O4 119.98(3) 2_655 3_665 ?
C3 O1 C2 117.5(8) . . ?
C13 O3 C17 119.6(12) . . ?

loop_
_geom_bond_atom_site_label_1
_geom_bond_atom_site_label_2
_geom_bond_distance
_geom_bond_site_symmetry_2
_geom_bond_publ_flag
C1 N1 1.515(11) . ?
C1 C2 1.532(15) . ?
C1 H1A 0.9900 . ?
C1 H1B 0.9900 . ?
C2 O1 1.468(13) . ?
C2 H2A 0.9900 . ?
C2 H2B 0.9900 . ?
C3 O1 1.362(12) . ?
C3 C4 1.407(15) . ?
C3 C8 1.407(15) . ?
C4 C5 1.381(15) . ?
C4 H4 0.9500 . ?
C5 C6 1.363(14) . ?
C5 H5 0.9500 . ?
C6 C7 1.399(14) . ?
C6 C9 1.511(15) . ?
C7 C8 1.409(14) . ?
C7 H7 0.9500 . ?
C8 H8 0.9500 . ?
C9 O2 1.256(13) . ?
C9 N2 1.344(14) . ?
C10 C16 1.408(15) . ?
C10 N2 1.410(12) . ?
C10 C11 1.436(15) . ?
C11 C12 1.343(15) . ?
C11 H11 0.9500 . ?
C12 C13 1.388(16) . ?
C12 H12 0.9500 . ?
C13 O3 1.351(14) . ?
C13 C15 1.418(17) . ?
C15 C16 1.368(15) . ?
C15 H15 0.9500 . ?
C16 H16 0.9500 . ?
C17 O3 1.413(17) . ?
C17 H17A 0.9800 . ?
C17 H17B 0.9800 . ?
C17 H17C 0.9800 . ?
N1 C1 1.515(11) 3_665 ?
N1 C1 1.515(11) 2_655 ?
N1 H1' 1.0984 . ?
N2 H2 0.8800 . ?
N3 O4 1.246(7) . ?
N3 O4 1.246(7) 2_655 ?
N3 O4 1.246(7) 3_665 ?
